data_7701180
loop_
_publ_author_name
'Dankhoff, Katja'
'Gold, Madeleine'
'Kober, Luisa'
'Schmitt, Florian'
'Pfeifer, Lena'
'D\"urrmann, Andreas'
'Kostrhunova, Hana'
'Rothemund, Matthias'
'Brabec, Viktor'
'Schobert, Rainer'
'Weber, Birgit'

_publ_section_title
;
 Copper(ii) complexes with tridentate Schiff base-like ligands: solid
 state and solution structures and anticancer activity.
;
_journal_issue 40
_journal_name_full 'Dalton transactions (Cambridge, England : 2003)'
_journal_page_first 15220
_journal_page_last 15230
_journal_paper_doi 10.1039/c9dt02571e
_journal_volume 48
_journal_year 2019
_chemical_formula_moiety 'C15 H19 Br Cu N2 O4'
_chemical_formula_sum 'C15 H19 Br Cu N2 O4'
_chemical_formula_weight 434.77
_chemical_name_common '[CuL40cBr]'
_space_group_crystal_system monoclinic
_space_group_IT_number 14
_space_group_name_Hall '-P 2yab'
_space_group_name_H-M_alt 'P 1 21/a 1'
_symmetry_space_group_name_Hall '-P 2yab'
_symmetry_space_group_name_H-M 'P 1 21/a 1'
_atom_sites_solution_hydrogens geom
_audit_creation_date 2019-01-09
_audit_creation_method SHELXL-2014/7
_audit_update_record
;
2019-05-13 deposited with the CCDC.    2019-09-18 downloaded from the CCDC.
;
_cell_angle_alpha 90
_cell_angle_beta 94.962(4)
_cell_angle_gamma 90
_cell_formula_units_Z 4
_cell_length_a 7.9002(3)
_cell_length_b 18.0037(6)
_cell_length_c 11.3870(5)
_cell_measurement_reflns_used 10363
_cell_measurement_temperature 133(2)
_cell_measurement_theta_max 28.4
_cell_measurement_theta_min 1.6
_cell_volume 1613.54(11)
_computing_cell_refinement X-AREA-STOE
_computing_data_collection X-AREA-STOE
_computing_data_reduction X-AREA-STOE
_computing_molecular_graphics ORTEP-III
_computing_publication_material PLATON
_computing_structure_refinement 'SHELXL-2014 (Sheldrick, 2014)'
_computing_structure_solution SIR97
_diffrn_ambient_temperature 133(2)
_diffrn_detector_area_resol_mean 9
_diffrn_measured_fraction_theta_full 0.998
_diffrn_measured_fraction_theta_max 0.959
_diffrn_measurement_device_type STOE-STADIVARI
_diffrn_measurement_method omega-scan
_diffrn_radiation_type MoK\a
_diffrn_radiation_wavelength 0.71073
_diffrn_reflns_av_R_equivalents 0.0583
_diffrn_reflns_av_unetI/netI 0.0499
_diffrn_reflns_Laue_measured_fraction_full 0.998
_diffrn_reflns_Laue_measured_fraction_max 0.959
_diffrn_reflns_limit_h_max 10
_diffrn_reflns_limit_h_min -5
_diffrn_reflns_limit_k_max 24
_diffrn_reflns_limit_k_min -21
_diffrn_reflns_limit_l_max 14
_diffrn_reflns_limit_l_min -15
_diffrn_reflns_number 12531
_diffrn_reflns_point_group_measured_fraction_full 0.998
_diffrn_reflns_point_group_measured_fraction_max 0.959
_diffrn_reflns_theta_full 25.242
_diffrn_reflns_theta_max 28.445
_diffrn_reflns_theta_min 1.795
_diffrn_source 'fine-focus sealed tube'
_exptl_absorpt_coefficient_mu 3.851
_exptl_absorpt_correction_type none
_exptl_crystal_colour green
_exptl_crystal_density_diffrn 1.790
_exptl_crystal_density_method 'not measured'
_exptl_crystal_description plate
_exptl_crystal_F_000 876
_exptl_crystal_size_max 0.079
_exptl_crystal_size_mid 0.052
_exptl_crystal_size_min 0.037
_refine_diff_density_max 0.923
_refine_diff_density_min -0.882
_refine_diff_density_rms 0.119
_refine_ls_extinction_method none
_refine_ls_goodness_of_fit_ref 1.037
_refine_ls_hydrogen_treatment constr
_refine_ls_matrix_type full
_refine_ls_number_parameters 208
_refine_ls_number_reflns 3900
_refine_ls_number_restraints 0
_refine_ls_restrained_S_all 1.037
_refine_ls_R_factor_all 0.0642
_refine_ls_R_factor_gt 0.0430
_refine_ls_shift/su_max 0.000
_refine_ls_shift/su_mean 0.000
_refine_ls_structure_factor_coef Fsqd
_refine_ls_weighting_details 'w=1/[\s^2^(Fo^2^)+(0.0611P)^2^+1.1213P] where P=(Fo^2^+2Fc^2^)/3'
_refine_ls_weighting_scheme calc
_refine_ls_wR_factor_gt 0.1035
_refine_ls_wR_factor_ref 0.1137
_reflns_Friedel_coverage 0.000
_reflns_number_gt 2978
_reflns_number_total 3900
_reflns_threshold_expression 'I > 2\s(I)'
_cod_data_source_file c9dt02571e2.cif
_cod_data_source_block kd066
_cod_depositor_comments 'Adding full bibliography for 7701175--7701183.cif.'
_cod_database_code 7701180
_shelx_space_group_comment
;
The symmetry employed for this shelxl refinement is uniquely defined
by the following loop, which should always be used as a source of
symmetry information in preference to the above space-group names.
They are only intended as comments.
;

loop_
_space_group_symop_operation_xyz
'x, y, z'
'-x+1/2, y+1/2, -z'
'-x, -y, -z'
'x-1/2, -y-1/2, z'

loop_
_atom_site_label
_atom_site_type_symbol
_atom_site_fract_x
_atom_site_fract_y
_atom_site_fract_z
_atom_site_U_iso_or_equiv
_atom_site_adp_type
_atom_site_occupancy
_atom_site_site_symmetry_order
_atom_site_calc_flag
_atom_site_refinement_flags_posn
_atom_site_refinement_flags_adp
C1 C 0.2050(4) 0.3655(2) 0.4174(3) 0.0237(7) Uani 1 1 d . .
H1 H 0.2650 0.3273 0.4609 0.028 Uiso 1 1 calc R U
C2 C 0.2234(5) 0.4384(2) 0.4578(3) 0.0272(8) Uani 1 1 d . .
C3 C 0.1359(5) 0.4932(2) 0.3906(3) 0.0280(8) Uani 1 1 d . .
H3 H 0.1450 0.5438 0.4142 0.034 Uiso 1 1 calc R U
C4 C 0.0360(5) 0.4737(2) 0.2897(3) 0.0271(8) Uani 1 1 d . .
H4 H -0.0231 0.5109 0.2432 0.033 Uiso 1 1 calc R U
C5 C 0.0226(4) 0.40013(19) 0.2570(3) 0.0206(7) Uani 1 1 d . .
C6 C -0.0889(5) 0.37572(19) 0.1497(3) 0.0249(8) Uani 1 1 d . .
H6A H -0.2062 0.3938 0.1554 0.030 Uiso 1 1 calc R U
H6B H -0.0462 0.3974 0.0780 0.030 Uiso 1 1 calc R U
C7 C -0.1794(4) 0.2644(2) 0.0527(3) 0.0225(7) Uani 1 1 d . .
H7 H -0.2376 0.2977 -0.0016 0.027 Uiso 1 1 calc R U
C8 C -0.2008(5) 0.18771(18) 0.0279(3) 0.0216(7) Uani 1 1 d . .
C9 C -0.1153(4) 0.1345(2) 0.1052(3) 0.0227(7) Uani 1 1 d . .
C10 C -0.0631(5) 0.0086(2) 0.1606(4) 0.0290(8) Uani 1 1 d . .
H10A H -0.0797 0.0209 0.2435 0.035 Uiso 1 1 calc R U
H10B H 0.0602 0.0070 0.1512 0.035 Uiso 1 1 calc R U
C11 C -0.1453(5) -0.0645(2) 0.1264(4) 0.0318(9) Uani 1 1 d . .
H11A H -0.2691 -0.0587 0.1191 0.048 Uiso 1 1 calc R U
H11B H -0.1125 -0.1017 0.1870 0.048 Uiso 1 1 calc R U
H11C H -0.1078 -0.0808 0.0507 0.048 Uiso 1 1 calc R U
C12 C -0.3109(5) 0.1633(2) -0.0749(3) 0.0262(8) Uani 1 1 d . .
C13 C -0.4881(5) 0.2020(2) -0.2416(3) 0.0302(8) Uani 1 1 d . .
H13A H -0.5907 0.1765 -0.2175 0.036 Uiso 1 1 calc R U
H13B H -0.4284 0.1678 -0.2921 0.036 Uiso 1 1 calc R U
C14 C -0.5382(5) 0.2716(2) -0.3085(4) 0.0303(8) Uani 1 1 d . .
H14A H -0.6000 0.3045 -0.2587 0.045 Uiso 1 1 calc R U
H14B H -0.6112 0.2588 -0.3796 0.045 Uiso 1 1 calc R U
H14C H -0.4360 0.2968 -0.3310 0.045 Uiso 1 1 calc R U
C15 C 0.3326(5) 0.4546(2) 0.5691(3) 0.0304(9) Uani 1 1 d . .
H15A H 0.3433 0.5085 0.5796 0.046 Uiso 1 1 calc R U
H15B H 0.4455 0.4329 0.5642 0.046 Uiso 1 1 calc R U
H15C H 0.2805 0.4331 0.6364 0.046 Uiso 1 1 calc R U
N1 N 0.1063(4) 0.34667(17) 0.3198(3) 0.0222(6) Uani 1 1 d . .
N2 N -0.0894(4) 0.29443(16) 0.1409(3) 0.0222(6) Uani 1 1 d . .
O1 O -0.0148(3) 0.14956(14) 0.1923(2) 0.0261(6) Uani 1 1 d . .
O2 O -0.1468(3) 0.06305(14) 0.0811(2) 0.0261(6) Uani 1 1 d . .
O3 O -0.3436(4) 0.10046(16) -0.1057(3) 0.0456(8) Uani 1 1 d . .
O4 O -0.3780(3) 0.22187(14) -0.1388(2) 0.0256(5) Uani 1 1 d . .
Cu1 Cu 0.04715(5) 0.24402(2) 0.26590(4) 0.02179(13) Uani 1 1 d . .
Br1 Br 0.20249(5) 0.17819(2) 0.42087(3) 0.02798(13) Uani 1 1 d . .

loop_
_atom_site_aniso_label
_atom_site_aniso_U_11
_atom_site_aniso_U_22
_atom_site_aniso_U_33
_atom_site_aniso_U_23
_atom_site_aniso_U_13
_atom_site_aniso_U_12
C1 0.0264(18) 0.0219(18) 0.0232(18) 0.0017(15) 0.0045(14) -0.0006(14)
C2 0.035(2) 0.0231(18) 0.0241(18) -0.0007(15) 0.0069(15) -0.0033(15)
C3 0.036(2) 0.0176(17) 0.031(2) -0.0033(16) 0.0053(16) -0.0005(15)
C4 0.035(2) 0.0196(18) 0.0273(19) 0.0024(15) 0.0037(16) 0.0003(15)
C5 0.0208(17) 0.0175(16) 0.0239(17) 0.0022(14) 0.0041(13) 0.0007(13)
C6 0.036(2) 0.0144(17) 0.0237(18) 0.0031(14) 0.0002(15) 0.0009(14)
C7 0.0266(18) 0.0207(17) 0.0209(17) 0.0044(14) 0.0056(14) 0.0006(13)
C8 0.0287(19) 0.0155(16) 0.0205(17) 0.0013(14) 0.0020(14) -0.0005(13)
C9 0.0266(18) 0.0191(17) 0.0232(18) -0.0027(14) 0.0062(14) -0.0023(14)
C10 0.036(2) 0.0193(18) 0.031(2) 0.0033(16) -0.0028(16) -0.0028(15)
C11 0.041(2) 0.0171(18) 0.036(2) 0.0013(16) -0.0007(18) 0.0005(16)
C12 0.031(2) 0.0230(19) 0.0241(19) 0.0042(15) 0.0005(15) 0.0002(14)
C13 0.039(2) 0.0216(19) 0.028(2) -0.0008(16) -0.0053(16) -0.0029(16)
C14 0.034(2) 0.028(2) 0.028(2) 0.0036(17) -0.0026(16) -0.0024(16)
C15 0.039(2) 0.0225(19) 0.030(2) -0.0042(16) 0.0005(17) -0.0021(16)
N1 0.0265(15) 0.0179(14) 0.0223(15) -0.0001(12) 0.0029(12) 0.0012(11)
N2 0.0273(16) 0.0162(15) 0.0233(15) 0.0021(12) 0.0038(12) 0.0004(12)
O1 0.0318(14) 0.0187(12) 0.0270(14) -0.0009(11) -0.0014(11) 0.0002(10)
O2 0.0344(14) 0.0154(12) 0.0278(14) 0.0019(10) -0.0018(11) -0.0015(10)
O3 0.073(2) 0.0180(14) 0.0407(17) 0.0009(13) -0.0252(15) -0.0028(14)
O4 0.0326(14) 0.0196(13) 0.0237(13) -0.0004(11) -0.0029(11) 0.0007(11)
Cu1 0.0270(2) 0.0153(2) 0.0230(2) -0.00064(17) 0.00141(17) 0.00067(16)
Br1 0.0370(2) 0.0198(2) 0.0265(2) 0.00010(14) -0.00122(15) 0.00365(14)

loop_
_atom_type_symbol
_atom_type_description
_atom_type_scat_dispersion_real
_atom_type_scat_dispersion_imag
_atom_type_scat_source
C C 0.0033 0.0016 'International Tables Vol C Tables 4.2.6.8 and 6.1.1.4'
H H 0.0000 0.0000 'International Tables Vol C Tables 4.2.6.8 and 6.1.1.4'
N N 0.0061 0.0033 'International Tables Vol C Tables 4.2.6.8 and 6.1.1.4'
O O 0.0106 0.0060 'International Tables Vol C Tables 4.2.6.8 and 6.1.1.4'
Cu Cu 0.3201 1.2651 'International Tables Vol C Tables 4.2.6.8 and 6.1.1.4'
Br Br -0.2901 2.4595 'International Tables Vol C Tables 4.2.6.8 and 6.1.1.4'

loop_
_geom_angle_atom_site_label_1
_geom_angle_atom_site_label_2
_geom_angle_atom_site_label_3
_geom_angle
N1 C1 C2 123.1(3)
N1 C1 H1 118.4
C2 C1 H1 118.4
C1 C2 C3 116.9(4)
C1 C2 C15 119.9(3)
C3 C2 C15 123.2(3)
C4 C3 C2 119.8(4)
C4 C3 H3 120.1
C2 C3 H3 120.1
C5 C4 C3 119.6(3)
C5 C4 H4 120.2
C3 C4 H4 120.2
N1 C5 C4 121.6(3)
N1 C5 C6 116.7(3)
C4 C5 C6 121.7(3)
N2 C6 C5 110.1(3)
N2 C6 H6A 109.6
C5 C6 H6A 109.6
N2 C6 H6B 109.6
C5 C6 H6B 109.6
H6A C6 H6B 108.2
N2 C7 C8 127.5(3)
N2 C7 H7 116.3
C8 C7 H7 116.3
C7 C8 C9 119.2(3)
C7 C8 C12 120.3(3)
C9 C8 C12 120.5(3)
O1 C9 O2 117.9(3)
O1 C9 C8 125.4(3)
O2 C9 C8 116.7(3)
O2 C10 C11 105.4(3)
O2 C10 H10A 110.7
C11 C10 H10A 110.7
O2 C10 H10B 110.7
C11 C10 H10B 110.7
H10A C10 H10B 108.8
C10 C11 H11A 109.5
C10 C11 H11B 109.5
H11A C11 H11B 109.5
C10 C11 H11C 109.5
H11A C11 H11C 109.5
H11B C11 H11C 109.5
O3 C12 O4 120.5(3)
O3 C12 C8 127.7(3)
O4 C12 C8 111.8(3)
O4 C13 C14 108.6(3)
O4 C13 H13A 110.0
C14 C13 H13A 110.0
O4 C13 H13B 110.0
C14 C13 H13B 110.0
H13A C13 H13B 108.3
C13 C14 H14A 109.5
C13 C14 H14B 109.5
H14A C14 H14B 109.5
C13 C14 H14C 109.5
H14A C14 H14C 109.5
H14B C14 H14C 109.5
C2 C15 H15A 109.5
C2 C15 H15B 109.5
H15A C15 H15B 109.5
C2 C15 H15C 109.5
H15A C15 H15C 109.5
H15B C15 H15C 109.5
C5 N1 C1 119.0(3)
C5 N1 Cu1 114.2(2)
C1 N1 Cu1 126.4(3)
C7 N2 C6 117.8(3)
C7 N2 Cu1 127.4(3)
C6 N2 Cu1 114.8(2)
C9 O1 Cu1 130.9(2)
C9 O2 C10 117.1(3)
C12 O4 C13 114.9(3)
N2 Cu1 O1 89.41(12)
N2 Cu1 N1 83.82(12)
O1 Cu1 N1 172.33(12)
N2 Cu1 Br1 177.05(9)
O1 Cu1 Br1 88.77(8)
N1 Cu1 Br1 98.14(9)

loop_
_geom_bond_atom_site_label_1
_geom_bond_atom_site_label_2
_geom_bond_distance
C1 N1 1.344(4)
C1 C2 1.393(5)
C1 H1 0.9500
C2 C3 1.395(6)
C2 C15 1.500(5)
C3 C4 1.382(5)
C3 H3 0.9500
C4 C5 1.378(5)
C4 H4 0.9500
C5 N1 1.339(4)
C5 C6 1.508(5)
C6 N2 1.467(4)
C6 H6A 0.9900
C6 H6B 0.9900
C7 N2 1.298(5)
C7 C8 1.416(5)
C7 H7 0.9500
C8 C9 1.431(5)
C8 C12 1.464(5)
C9 O1 1.245(4)
C9 O2 1.334(4)
C10 O2 1.454(4)
C10 C11 1.504(5)
C10 H10A 0.9900
C10 H10B 0.9900
C11 H11A 0.9800
C11 H11B 0.9800
C11 H11C 0.9800
C12 O3 1.205(5)
C12 O4 1.363(4)
C13 O4 1.442(5)
C13 C14 1.501(5)
C13 H13A 0.9900
C13 H13B 0.9900
C14 H14A 0.9800
C14 H14B 0.9800
C14 H14C 0.9800
C15 H15A 0.9800
C15 H15B 0.9800
C15 H15C 0.9800
N1 Cu1 1.990(3)
N2 Cu1 1.936(3)
O1 Cu1 1.940(3)
Cu1 Br1 2.3769(6)

loop_
_geom_torsion_atom_site_label_1
_geom_torsion_atom_site_label_2
_geom_torsion_atom_site_label_3
_geom_torsion_atom_site_label_4
_geom_torsion
N1 C1 C2 C3 -1.2(5)
N1 C1 C2 C15 178.5(3)
C1 C2 C3 C4 0.4(5)
C15 C2 C3 C4 -179.2(3)
C2 C3 C4 C5 0.6(6)
C3 C4 C5 N1 -1.0(5)
C3 C4 C5 C6 178.1(3)
N1 C5 C6 N2 3.5(4)
C4 C5 C6 N2 -175.7(3)
N2 C7 C8 C9 -0.6(6)
N2 C7 C8 C12 178.6(3)
C7 C8 C9 O1 -3.4(5)
C12 C8 C9 O1 177.4(3)
C7 C8 C9 O2 176.7(3)
C12 C8 C9 O2 -2.5(5)
C7 C8 C12 O3 -178.5(4)
C9 C8 C12 O3 0.7(6)
C7 C8 C12 O4 2.0(5)
C9 C8 C12 O4 -178.8(3)
C4 C5 N1 C1 0.3(5)
C6 C5 N1 C1 -178.8(3)
C4 C5 N1 Cu1 173.5(3)
C6 C5 N1 Cu1 -5.7(4)
C2 C1 N1 C5 0.8(5)
C2 C1 N1 Cu1 -171.5(3)
C8 C7 N2 C6 -178.8(3)
C8 C7 N2 Cu1 0.9(5)
C5 C6 N2 C7 -179.8(3)
C5 C6 N2 Cu1 0.4(3)
O2 C9 O1 Cu1 -173.1(2)
C8 C9 O1 Cu1 7.0(5)
O1 C9 O2 C10 1.2(5)
C8 C9 O2 C10 -178.8(3)
C11 C10 O2 C9 169.8(3)
O3 C12 O4 C13 0.6(5)
C8 C12 O4 C13 -180.0(3)
C14 C13 O4 C12 -174.7(3)
